data_7112922
loop_
_publ_author_name
'Ezzaher, Salah'
'Gogoll, Adolf'
'Bruhn, Clemens'
'Ott, Sascha'

_publ_section_title
;
 Directing protonation in [FeFe] hydrogenase active site models by
 modifications in their second coordination sphere.
;
_journal_issue 31
_journal_name_full 'Chemical communications (Cambridge, England)'
_journal_page_first 5775
_journal_page_last 5777
_journal_paper_doi 10.1039/c0cc00724b
_journal_volume 46
_journal_year 2010
_chemical_formula_moiety 'C37 H29 Cl2 Fe2 N O4 P2 S2'
_chemical_formula_sum 'C37 H29 Cl2 Fe2 N O4 P2 S2'
_chemical_formula_weight 860.27
_chemical_name_systematic
;
?
;
_space_group_IT_number 14
_symmetry_cell_setting monoclinic
_symmetry_Int_Tables_number 14
_symmetry_space_group_name_Hall '-P 2yn'
_symmetry_space_group_name_H-M 'P 1 21/n 1'
_atom_sites_solution_hydrogens geom
_atom_sites_solution_primary direct
_atom_sites_solution_secondary difmap
_audit_creation_method SHELXL-97
_cell_angle_alpha 90.00
_cell_angle_beta 92.763(4)
_cell_angle_gamma 90.00
_cell_formula_units_Z 8
_cell_length_a 15.8131(9)
_cell_length_b 25.2997(13)
_cell_length_c 18.4815(9)
_cell_measurement_reflns_used 16634
_cell_measurement_temperature 173(2)
_cell_measurement_theta_max 25.53
_cell_measurement_theta_min 1.91
_cell_volume 7385.2(7)
_computing_structure_refinement 'SHELXL-97 (Sheldrick, 1997)'
_computing_structure_solution 'SHELXS-97 (Sheldrick, 1990)'
_diffrn_ambient_temperature 173(2)
_diffrn_detector 'image plate (34 cm diameter)'
_diffrn_detector_area_resol_mean 6.67
_diffrn_detector_type STOE
_diffrn_measured_fraction_theta_full 1.000
_diffrn_measured_fraction_theta_max 1.000
_diffrn_measurement_details ' 180 frames, detector distance = 135 mm'
_diffrn_measurement_device '2-circle goniometer'
_diffrn_measurement_device_type 'STOE IPDS 2'
_diffrn_measurement_method 'rotation method'
_diffrn_radiation_collimation '0.5 mm diameter, multiple pinhole'
_diffrn_radiation_monochromator 'plane graphite'
_diffrn_radiation_polarisn_norm 0
_diffrn_radiation_type 'Mo K\a'
_diffrn_radiation_wavelength 0.71073
_diffrn_reflns_av_R_equivalents 0.1052
_diffrn_reflns_av_sigmaI/netI 0.1289
_diffrn_reflns_limit_h_max 18
_diffrn_reflns_limit_h_min -18
_diffrn_reflns_limit_k_max 30
_diffrn_reflns_limit_k_min -30
_diffrn_reflns_limit_l_max 20
_diffrn_reflns_limit_l_min -21
_diffrn_reflns_number 47501
_diffrn_reflns_theta_full 25.00
_diffrn_reflns_theta_max 25.00
_diffrn_reflns_theta_min 1.37
_diffrn_source 'sealed X-ray tube, 12 x 0.4 mm long-fine focus'
_diffrn_source_current 30
_diffrn_source_power 1.50
_diffrn_source_voltage 50
_diffrn_standards_decay_% none
_exptl_absorpt_coefficient_mu 1.171
_exptl_absorpt_correction_T_max 0.9485
_exptl_absorpt_correction_T_min 0.6917
_exptl_absorpt_correction_type integration
_exptl_absorpt_process_details 'X-red ver. 1.31 (Stoe & Cie. 2005)'
_exptl_crystal_colour brown
_exptl_crystal_density_diffrn 1.547
_exptl_crystal_density_method 'not measured'
_exptl_crystal_description plate
_exptl_crystal_F_000 3504
_exptl_crystal_size_max 0.18
_exptl_crystal_size_mid 0.06
_exptl_crystal_size_min 0.04
_refine_diff_density_max 2.544
_refine_diff_density_min -0.606
_refine_diff_density_rms 0.085
_refine_ls_extinction_method none
_refine_ls_goodness_of_fit_ref 0.851
_refine_ls_hydrogen_treatment constr
_refine_ls_matrix_type full
_refine_ls_number_parameters 903
_refine_ls_number_reflns 12999
_refine_ls_number_restraints 0
_refine_ls_restrained_S_all 0.851
_refine_ls_R_factor_all 0.1291
_refine_ls_R_factor_gt 0.0554
_refine_ls_shift/su_max 0.001
_refine_ls_shift/su_mean 0.000
_refine_ls_structure_factor_coef Fsqd
_refine_ls_weighting_details 'calc w=1/[\s^2^(Fo^2^)+(0.0412P)^2^+0.0000P] where P=(Fo^2^+2Fc^2^)/3'
_refine_ls_weighting_scheme calc
_refine_ls_wR_factor_gt 0.0943
_refine_ls_wR_factor_ref 0.1133
_reflns_number_gt 6663
_reflns_number_total 12999
_reflns_threshold_expression >2sigma(I)
_cod_data_source_file c0cc00724b.txt
_cod_data_source_block i0602a
_cod_original_sg_symbol_H-M 'P 21/n'
_cod_database_code 7112922

loop_
_symmetry_equiv_pos_as_xyz
'x, y, z'
'-x+1/2, y+1/2, -z+1/2'
'-x, -y, -z'
'x-1/2, -y-1/2, z-1/2'

loop_
_atom_site_label
_atom_site_type_symbol
_atom_site_fract_x
_atom_site_fract_y
_atom_site_fract_z
_atom_site_U_iso_or_equiv
_atom_site_adp_type
_atom_site_occupancy
_atom_site_symmetry_multiplicity
_atom_site_calc_flag
_atom_site_refinement_flags
C1 C -0.1090(4) 0.6220(2) 0.2209(3) 0.0320(14) Uani 1 1 d .
H1A H -0.0912 0.6534 0.2497 0.038 Uiso 1 1 calc R
H1B H -0.0586 0.5992 0.2160 0.038 Uiso 1 1 calc R
C2 C -0.1470(4) 0.5951(2) 0.0961(3) 0.0342(14) Uani 1 1 d .
H2A H -0.0906 0.5782 0.0954 0.041 Uiso 1 1 calc R
H2B H -0.1595 0.6102 0.0473 0.041 Uiso 1 1 calc R
C3 C -0.0838(4) 0.6798(3) 0.1206(4) 0.0418(16) Uani 1 1 d .
H3C H -0.1029 0.6897 0.0712 0.050 Uiso 1 1 calc R
H3B H -0.0261 0.6657 0.1204 0.050 Uiso 1 1 calc R
H3A H -0.0846 0.7110 0.1520 0.050 Uiso 1 1 calc R
C4 C -0.1399(4) 0.5828(2) 0.3613(3) 0.0320(14) Uani 1 1 d .
C5 C -0.0590(4) 0.5598(3) 0.3706(4) 0.0432(17) Uani 1 1 d .
H5A H -0.0309 0.5470 0.3298 0.052 Uiso 1 1 calc R
C6 C -0.0201(5) 0.5560(3) 0.4407(4) 0.0487(19) Uani 1 1 d .
H6A H 0.0348 0.5409 0.4467 0.058 Uiso 1 1 calc R
C7 C -0.0592(5) 0.5733(3) 0.4995(4) 0.0516(19) Uani 1 1 d .
H7A H -0.0319 0.5705 0.5463 0.062 Uiso 1 1 calc R
C8 C -0.1388(5) 0.5950(3) 0.4914(4) 0.057(2) Uani 1 1 d .
H8A H -0.1670 0.6064 0.5329 0.069 Uiso 1 1 calc R
C9 C -0.1788(5) 0.6005(3) 0.4221(4) 0.0484(18) Uani 1 1 d .
H9A H -0.2331 0.6164 0.4171 0.058 Uiso 1 1 calc R
C10 C -0.2722(4) 0.6358(2) 0.2774(3) 0.0317(14) Uani 1 1 d .
C11 C -0.3577(4) 0.6239(3) 0.2653(4) 0.0404(16) Uani 1 1 d .
H11A H -0.3743 0.5889 0.2526 0.048 Uiso 1 1 calc R
C12 C -0.4196(4) 0.6629(3) 0.2714(4) 0.0449(17) Uani 1 1 d .
H12A H -0.4777 0.6543 0.2629 0.054 Uiso 1 1 calc R
C13 C -0.3964(5) 0.7140(3) 0.2897(4) 0.053(2) Uani 1 1 d .
H13A H -0.4386 0.7404 0.2942 0.064 Uiso 1 1 calc R
C14 C -0.3117(6) 0.7268(3) 0.3016(4) 0.056(2) Uani 1 1 d .
H14A H -0.2954 0.7619 0.3142 0.068 Uiso 1 1 calc R
C15 C -0.2505(5) 0.6876(3) 0.2950(4) 0.0515(19) Uani 1 1 d .
H15A H -0.1925 0.6966 0.3026 0.062 Uiso 1 1 calc R
C16 C -0.2045(4) 0.5043(2) 0.0288(3) 0.0329(14) Uani 1 1 d .
C17 C -0.2406(5) 0.5188(3) -0.0383(4) 0.0465(17) Uani 1 1 d .
H17A H -0.2827 0.5456 -0.0412 0.056 Uiso 1 1 calc R
C18 C -0.2156(5) 0.4948(3) -0.1010(4) 0.058(2) Uani 1 1 d .
H18A H -0.2415 0.5051 -0.1463 0.069 Uiso 1 1 calc R
C19 C -0.1547(5) 0.4565(3) -0.0992(4) 0.0541(19) Uani 1 1 d .
H19A H -0.1372 0.4409 -0.1428 0.065 Uiso 1 1 calc R
C20 C -0.1183(5) 0.4407(3) -0.0323(4) 0.059(2) Uani 1 1 d .
H20A H -0.0761 0.4139 -0.0300 0.071 Uiso 1 1 calc R
C21 C -0.1441(5) 0.4643(3) 0.0305(4) 0.0491(18) Uani 1 1 d .
H21A H -0.1198 0.4529 0.0759 0.059 Uiso 1 1 calc R
C22 C -0.3295(4) 0.5738(3) 0.0881(3) 0.0336(15) Uani 1 1 d .
C23 C -0.3404(4) 0.6279(3) 0.0907(3) 0.0382(15) Uani 1 1 d .
H23A H -0.2930 0.6502 0.1016 0.046 Uiso 1 1 calc R
C24 C -0.4205(4) 0.6502(3) 0.0773(4) 0.0432(17) Uani 1 1 d .
H24A H -0.4273 0.6875 0.0791 0.052 Uiso 1 1 calc R
C25 C -0.4904(4) 0.6179(3) 0.0613(4) 0.0469(18) Uani 1 1 d .
H25A H -0.5447 0.6331 0.0518 0.056 Uiso 1 1 calc R
C26 C -0.4802(4) 0.5640(3) 0.0592(4) 0.0438(17) Uani 1 1 d .
H26A H -0.5280 0.5420 0.0492 0.053 Uiso 1 1 calc R
C27 C -0.4006(4) 0.5410(3) 0.0717(3) 0.0403(16) Uani 1 1 d .
H27A H -0.3941 0.5037 0.0693 0.048 Uiso 1 1 calc R
C28 C -0.3237(4) 0.3583(3) 0.2607(4) 0.0447(17) Uani 1 1 d .
C29 C -0.1698(5) 0.3794(3) 0.2092(4) 0.0432(17) Uani 1 1 d .
C30 C -0.3043(4) 0.4031(3) 0.1297(4) 0.0468(18) Uani 1 1 d .
C31 C -0.1047(4) 0.4949(2) 0.2068(3) 0.0337(14) Uani 1 1 d .
C32 C -0.3638(4) 0.4906(2) 0.3235(3) 0.0343(14) Uani 1 1 d .
C33 C -0.2928(4) 0.4748(3) 0.3679(3) 0.0375(15) Uani 1 1 d .
C34 C -0.2944(4) 0.4803(3) 0.4423(4) 0.0445(17) Uani 1 1 d .
C35 C -0.3637(5) 0.5033(3) 0.4732(4) 0.056(2) Uani 1 1 d .
H35A H -0.3633 0.5079 0.5243 0.067 Uiso 1 1 calc R
C36 C -0.4332(5) 0.5197(3) 0.4310(4) 0.057(2) Uani 1 1 d .
H36A H -0.4802 0.5361 0.4522 0.069 Uiso 1 1 calc R
C37 C -0.4324(4) 0.5115(3) 0.3558(4) 0.0426(16) Uani 1 1 d .
C38 C -0.4182(4) 0.6346(3) -0.2406(3) 0.0352(15) Uani 1 1 d .
H38A H -0.4675 0.6581 -0.2342 0.042 Uiso 1 1 calc R
H38B H -0.4388 0.6026 -0.2667 0.042 Uiso 1 1 calc R
C39 C -0.3710(4) 0.6643(2) -0.1182(3) 0.0329(14) Uani 1 1 d .
H39A H -0.3556 0.6501 -0.0694 0.039 Uiso 1 1 calc R
H39B H -0.4267 0.6818 -0.1155 0.039 Uiso 1 1 calc R
C40 C -0.4363(4) 0.5791(3) -0.1372(4) 0.0418(16) Uani 1 1 d .
H40C H -0.4129 0.5687 -0.0892 0.050 Uiso 1 1 calc R
H40B H -0.4395 0.5481 -0.1690 0.050 Uiso 1 1 calc R
H40A H -0.4932 0.5938 -0.1327 0.050 Uiso 1 1 calc R
C41 C -0.3956(4) 0.6686(2) -0.3858(3) 0.0330(14) Uani 1 1 d .
C42 C -0.4835(5) 0.6726(4) -0.3942(4) 0.076(3) Uani 1 1 d .
H42A H -0.5163 0.6760 -0.3527 0.091 Uiso 1 1 calc R
C43 C -0.5231(5) 0.6718(5) -0.4625(4) 0.088(4) Uani 1 1 d .
H43A H -0.5831 0.6740 -0.4676 0.106 Uiso 1 1 calc R
C44 C -0.4767(5) 0.6678(4) -0.5228(4) 0.060(2) Uani 1 1 d .
H44A H -0.5044 0.6662 -0.5695 0.072 Uiso 1 1 calc R
C45 C -0.3900(5) 0.6660(3) -0.5157(4) 0.0518(19) Uani 1 1 d .
H45A H -0.3574 0.6643 -0.5575 0.062 Uiso 1 1 calc R
C46 C -0.3497(4) 0.6666(3) -0.4469(4) 0.0441(17) Uani 1 1 d .
H46A H -0.2897 0.6657 -0.4423 0.053 Uiso 1 1 calc R
C47 C -0.2630(4) 0.6155(3) -0.3051(3) 0.0342(14) Uani 1 1 d .
C48 C -0.2894(4) 0.5643(2) -0.3239(3) 0.0398(16) Uani 1 1 d .
H48A H -0.3478 0.5577 -0.3346 0.048 Uiso 1 1 calc R
C49 C -0.2325(5) 0.5233(3) -0.3272(4) 0.0488(18) Uani 1 1 d .
H49A H -0.2519 0.4886 -0.3385 0.059 Uiso 1 1 calc R
C50 C -0.1463(5) 0.5329(3) -0.3138(4) 0.0471(18) Uani 1 1 d .
H50A H -0.1069 0.5047 -0.3165 0.056 Uiso 1 1 calc R
C51 C -0.1184(4) 0.5828(3) -0.2969(4) 0.0424(16) Uani 1 1 d .
H51A H -0.0596 0.5891 -0.2883 0.051 Uiso 1 1 calc R
C52 C -0.1757(4) 0.6245(3) -0.2923(3) 0.0366(15) Uani 1 1 d .
H52A H -0.1558 0.6590 -0.2805 0.044 Uiso 1 1 calc R
C53 C -0.3071(4) 0.7577(3) -0.0595(3) 0.0350(15) Uani 1 1 d .
C54 C -0.3589(4) 0.8028(3) -0.0630(4) 0.0469(17) Uani 1 1 d .
H54A H -0.3864 0.8128 -0.1078 0.056 Uiso 1 1 calc R
C55 C -0.3701(5) 0.8327(3) -0.0016(5) 0.059(2) Uani 1 1 d .
H55A H -0.4051 0.8633 -0.0049 0.070 Uiso 1 1 calc R
C56 C -0.3313(5) 0.8191(3) 0.0647(4) 0.057(2) Uani 1 1 d .
H56A H -0.3385 0.8405 0.1062 0.068 Uiso 1 1 calc R
C57 C -0.2815(5) 0.7736(3) 0.0694(4) 0.0540(19) Uani 1 1 d .
H57A H -0.2552 0.7633 0.1145 0.065 Uiso 1 1 calc R
C58 C -0.2707(4) 0.7435(3) 0.0080(4) 0.0445(17) Uani 1 1 d .
H58A H -0.2375 0.7122 0.0120 0.053 Uiso 1 1 calc R
C59 C -0.1894(4) 0.6858(2) -0.1159(3) 0.0345(14) Uani 1 1 d .
C60 C -0.1197(4) 0.7193(3) -0.0965(3) 0.0401(16) Uani 1 1 d .
H60A H -0.1278 0.7564 -0.0936 0.048 Uiso 1 1 calc R
C61 C -0.0399(4) 0.6981(3) -0.0818(4) 0.0498(19) Uani 1 1 d .
H61A H 0.0063 0.7208 -0.0690 0.060 Uiso 1 1 calc R
C62 C -0.0274(4) 0.6452(3) -0.0855(4) 0.052(2) Uani 1 1 d .
H62A H 0.0276 0.6312 -0.0753 0.063 Uiso 1 1 calc R
C63 C -0.0936(4) 0.6111(3) -0.1042(4) 0.0482(18) Uani 1 1 d .
H63A H -0.0842 0.5740 -0.1062 0.058 Uiso 1 1 calc R
C64 C -0.1750(4) 0.6321(3) -0.1200(3) 0.0381(16) Uani 1 1 d .
H64A H -0.2204 0.6090 -0.1336 0.046 Uiso 1 1 calc R
C65 C -0.1788(4) 0.8872(3) -0.2996(4) 0.0413(16) Uani 1 1 d .
C66 C -0.3342(4) 0.8754(2) -0.2307(4) 0.0349(15) Uani 1 1 d .
C67 C -0.1970(4) 0.8522(3) -0.1639(4) 0.0417(17) Uani 1 1 d .
C68 C -0.4144(4) 0.7610(2) -0.2330(3) 0.0332(14) Uani 1 1 d .
C69 C -0.1609(4) 0.7605(2) -0.3593(3) 0.0325(14) Uani 1 1 d .
C70 C -0.2303(4) 0.7805(2) -0.4000(3) 0.0339(14) Uani 1 1 d .
C71 C -0.2278(4) 0.7800(3) -0.4753(4) 0.0428(16) Uani 1 1 d .
C72 C -0.1583(5) 0.7603(3) -0.5104(4) 0.0520(19) Uani 1 1 d .
H72A H -0.1573 0.7611 -0.5618 0.062 Uiso 1 1 calc R
C73 C -0.0914(5) 0.7400(3) -0.4696(4) 0.055(2) Uani 1 1 d .
H73A H -0.0442 0.7260 -0.4932 0.066 Uiso 1 1 calc R
C74 C -0.0910(4) 0.7392(3) -0.3945(4) 0.0451(17) Uani 1 1 d .
N1 N -0.1407(3) 0.63927(19) 0.1479(3) 0.0312(11) Uani 1 1 d .
N2 N -0.3814(3) 0.6192(2) -0.1682(3) 0.0347(12) Uani 1 1 d .
O1 O -0.3543(3) 0.3207(2) 0.2826(3) 0.0635(15) Uani 1 1 d .
O2 O -0.1057(3) 0.3575(2) 0.2041(3) 0.0577(14) Uani 1 1 d .
O3 O -0.3313(3) 0.3980(2) 0.0701(3) 0.0573(14) Uani 1 1 d .
O4 O -0.0331(3) 0.48756(19) 0.1990(3) 0.0473(12) Uani 1 1 d .
O5 O -0.1390(3) 0.9173(2) -0.3288(3) 0.0641(15) Uani 1 1 d .
O6 O -0.3940(3) 0.89918(19) -0.2162(3) 0.0530(13) Uani 1 1 d .
O7 O -0.1668(3) 0.8622(2) -0.1073(3) 0.0584(14) Uani 1 1 d .
O8 O -0.4858(3) 0.77041(18) -0.2212(3) 0.0443(11) Uani 1 1 d .
P1 P -0.18977(9) 0.58510(6) 0.26955(8) 0.0294(3) Uani 1 1 d .
P2 P -0.22617(9) 0.54236(6) 0.11096(8) 0.0278(3) Uani 1 1 d .
P3 P -0.34094(10) 0.66896(6) -0.29542(9) 0.0303(4) Uani 1 1 d .
P4 P -0.29240(9) 0.71555(6) -0.13904(8) 0.0292(3) Uani 1 1 d .
S1 S -0.35343(9) 0.48482(6) 0.22811(9) 0.0327(4) Uani 1 1 d .
S2 S -0.20368(10) 0.45302(6) 0.32059(9) 0.0336(4) Uani 1 1 d .
S3 S -0.16788(9) 0.76242(6) -0.26270(8) 0.0318(3) Uani 1 1 d .
S4 S -0.31691(9) 0.80213(6) -0.34956(9) 0.0330(4) Uani 1 1 d .
Cl1 Cl -0.52360(10) 0.53054(8) 0.30281(11) 0.0531(5) Uani 1 1 d .
Cl2 Cl -0.20929(13) 0.45965(9) 0.49790(10) 0.0620(5) Uani 1 1 d .
Cl3 Cl -0.00886(12) 0.71113(9) -0.34664(13) 0.0688(6) Uani 1 1 d .
Cl4 Cl -0.31426(12) 0.80542(8) -0.52739(10) 0.0537(5) Uani 1 1 d .
Fe1 Fe -0.26740(5) 0.41223(4) 0.22149(5) 0.0339(2) Uani 1 1 d .
Fe2 Fe -0.21242(5) 0.50617(3) 0.22006(5) 0.0272(2) Uani 1 1 d .
Fe3 Fe -0.30931(5) 0.74828(3) -0.24990(5) 0.0281(2) Uani 1 1 d .
Fe4 Fe -0.24237(5) 0.83929(4) -0.25241(5) 0.0326(2) Uani 1 1 d .

loop_
_atom_site_aniso_label
_atom_site_aniso_U_11
_atom_site_aniso_U_22
_atom_site_aniso_U_33
_atom_site_aniso_U_23
_atom_site_aniso_U_13
_atom_site_aniso_U_12
C1 0.036(3) 0.034(3) 0.024(3) 0.001(3) -0.005(3) 0.000(3)
C2 0.032(3) 0.041(4) 0.029(3) 0.000(3) -0.002(3) 0.004(3)
C3 0.049(4) 0.043(4) 0.032(4) 0.010(3) -0.007(3) -0.015(3)
C4 0.032(3) 0.035(3) 0.028(3) 0.003(3) -0.001(3) -0.002(3)
C5 0.035(3) 0.060(4) 0.035(4) -0.002(3) -0.002(3) -0.001(3)
C6 0.044(4) 0.060(5) 0.041(4) 0.004(4) -0.009(4) -0.002(4)
C7 0.062(5) 0.054(4) 0.038(4) -0.002(4) -0.011(4) -0.007(4)
C8 0.082(6) 0.059(5) 0.030(4) -0.008(3) 0.001(4) 0.018(4)
C9 0.055(4) 0.057(5) 0.032(4) 0.003(3) -0.001(3) 0.018(4)
C10 0.037(3) 0.030(3) 0.028(3) -0.001(3) 0.000(3) 0.005(3)
C11 0.040(4) 0.045(4) 0.036(4) -0.002(3) 0.000(3) 0.006(3)
C12 0.039(4) 0.056(5) 0.040(4) 0.004(3) 0.001(3) 0.017(3)
C13 0.068(5) 0.060(5) 0.032(4) 0.002(4) 0.004(4) 0.032(4)
C14 0.083(6) 0.034(4) 0.051(5) -0.009(3) 0.000(4) 0.012(4)
C15 0.057(4) 0.041(4) 0.056(5) -0.002(4) -0.002(4) -0.001(3)
C16 0.028(3) 0.036(3) 0.034(4) 0.003(3) -0.001(3) -0.008(3)
C17 0.053(4) 0.048(4) 0.038(4) -0.008(3) -0.005(3) 0.004(3)
C18 0.083(5) 0.059(5) 0.030(4) -0.018(4) -0.006(4) 0.010(4)
C19 0.067(5) 0.049(4) 0.047(4) -0.020(4) 0.007(4) 0.005(4)
C20 0.077(5) 0.058(5) 0.041(4) -0.011(4) 0.002(4) 0.024(4)
C21 0.063(5) 0.050(4) 0.034(4) 0.004(3) 0.003(4) 0.013(4)
C22 0.031(3) 0.047(4) 0.022(3) -0.001(3) -0.003(3) 0.004(3)
C23 0.035(3) 0.048(4) 0.031(4) 0.011(3) 0.000(3) 0.003(3)
C24 0.041(4) 0.047(4) 0.041(4) 0.003(3) -0.001(3) 0.011(3)
C25 0.036(4) 0.063(5) 0.042(4) 0.009(4) 0.000(3) 0.012(3)
C26 0.026(3) 0.068(5) 0.037(4) 0.005(3) -0.001(3) 0.006(3)
C27 0.038(4) 0.047(4) 0.034(4) 0.008(3) -0.007(3) 0.001(3)
C28 0.039(4) 0.035(4) 0.060(5) -0.002(3) -0.001(4) 0.006(3)
C29 0.048(4) 0.040(4) 0.041(4) -0.003(3) -0.004(3) -0.004(3)
C30 0.045(4) 0.046(4) 0.050(5) -0.008(4) 0.005(4) -0.001(3)
C31 0.045(4) 0.031(3) 0.025(3) 0.003(3) -0.001(3) -0.005(3)
C32 0.036(3) 0.038(3) 0.030(3) 0.002(3) 0.004(3) -0.006(3)
C33 0.039(3) 0.045(4) 0.029(3) 0.004(3) 0.010(3) -0.003(3)
C34 0.044(4) 0.050(4) 0.040(4) 0.005(3) 0.002(3) 0.001(3)
C35 0.064(5) 0.075(5) 0.028(4) 0.000(4) 0.008(4) 0.007(4)
C36 0.050(4) 0.071(5) 0.052(5) -0.005(4) 0.018(4) 0.006(4)
C37 0.040(4) 0.044(4) 0.044(4) 0.002(3) 0.007(3) 0.007(3)
C38 0.027(3) 0.041(4) 0.037(4) 0.000(3) -0.003(3) 0.001(3)
C39 0.034(3) 0.039(3) 0.025(3) 0.001(3) 0.000(3) -0.002(3)
C40 0.039(3) 0.047(4) 0.039(4) 0.012(3) -0.002(3) -0.014(3)
C41 0.031(3) 0.035(3) 0.032(3) -0.002(3) -0.003(3) -0.001(3)
C42 0.040(4) 0.153(9) 0.035(4) 0.000(5) 0.002(3) 0.017(5)
C43 0.039(4) 0.191(11) 0.032(4) 0.012(6) -0.010(4) 0.020(6)
C44 0.046(4) 0.097(6) 0.036(4) -0.003(4) -0.015(4) 0.006(4)
C45 0.049(4) 0.079(5) 0.027(4) -0.001(4) 0.004(3) 0.018(4)
C46 0.034(3) 0.061(5) 0.037(4) 0.001(3) -0.004(3) 0.009(3)
C47 0.032(3) 0.044(4) 0.026(3) 0.004(3) 0.000(3) 0.007(3)
C48 0.047(4) 0.036(4) 0.036(4) -0.007(3) -0.004(3) 0.004(3)
C49 0.058(4) 0.041(4) 0.047(4) -0.002(3) -0.001(4) 0.002(3)
C50 0.054(4) 0.046(4) 0.042(4) 0.007(3) 0.003(3) 0.015(3)
C51 0.036(3) 0.047(4) 0.044(4) -0.002(3) -0.002(3) 0.012(3)
C52 0.041(4) 0.035(3) 0.033(4) 0.003(3) -0.002(3) -0.001(3)
C53 0.032(3) 0.041(4) 0.032(4) -0.001(3) 0.000(3) -0.009(3)
C54 0.041(4) 0.047(4) 0.053(5) 0.002(4) 0.004(3) 0.011(3)
C55 0.059(5) 0.041(4) 0.077(6) -0.007(4) 0.017(4) 0.005(4)
C56 0.071(5) 0.053(5) 0.048(5) -0.017(4) 0.013(4) -0.009(4)
C57 0.067(5) 0.057(5) 0.037(4) -0.009(4) -0.002(4) 0.001(4)
C58 0.054(4) 0.041(4) 0.039(4) -0.002(3) -0.001(3) 0.004(3)
C59 0.037(3) 0.038(4) 0.029(3) 0.007(3) 0.002(3) 0.002(3)
C60 0.034(3) 0.050(4) 0.036(4) 0.009(3) -0.004(3) 0.003(3)
C61 0.028(3) 0.075(5) 0.046(4) 0.017(4) -0.006(3) -0.003(3)
C62 0.038(4) 0.070(5) 0.048(5) 0.022(4) -0.002(3) 0.014(4)
C63 0.042(4) 0.056(4) 0.047(4) 0.006(4) 0.002(3) 0.020(3)
C64 0.035(3) 0.049(4) 0.030(3) -0.002(3) -0.006(3) 0.012(3)
C65 0.039(4) 0.044(4) 0.041(4) -0.005(3) 0.000(3) 0.004(3)
C66 0.033(3) 0.034(3) 0.037(4) 0.002(3) 0.000(3) -0.001(3)
C67 0.029(3) 0.044(4) 0.051(5) -0.005(3) -0.004(3) 0.003(3)
C68 0.032(3) 0.034(3) 0.033(4) 0.009(3) -0.005(3) 0.000(3)
C69 0.035(3) 0.029(3) 0.034(3) 0.005(3) 0.007(3) 0.004(3)
C70 0.041(3) 0.026(3) 0.034(4) 0.002(3) -0.001(3) -0.004(3)
C71 0.048(4) 0.049(4) 0.032(4) 0.005(3) 0.003(3) 0.001(3)
C72 0.069(5) 0.048(4) 0.039(4) 0.001(3) 0.011(4) 0.009(4)
C73 0.058(5) 0.059(5) 0.051(5) 0.009(4) 0.027(4) 0.012(4)
C74 0.040(4) 0.048(4) 0.048(4) 0.006(3) 0.011(3) 0.007(3)
N1 0.033(3) 0.033(3) 0.027(3) 0.001(2) -0.005(2) -0.004(2)
N2 0.038(3) 0.040(3) 0.026(3) 0.003(2) -0.003(2) -0.002(2)
O1 0.060(3) 0.051(3) 0.080(4) 0.014(3) 0.016(3) -0.010(3)
O2 0.039(3) 0.051(3) 0.083(4) -0.005(3) 0.009(3) 0.010(2)
O3 0.062(3) 0.065(3) 0.044(3) -0.011(3) -0.006(3) 0.003(3)
O4 0.025(2) 0.057(3) 0.061(3) 0.001(2) 0.001(2) 0.005(2)
O5 0.048(3) 0.065(4) 0.081(4) 0.013(3) 0.017(3) -0.010(3)
O6 0.043(3) 0.051(3) 0.065(3) -0.002(3) 0.008(3) 0.012(2)
O7 0.054(3) 0.068(3) 0.051(3) -0.011(3) -0.017(3) 0.005(3)
O8 0.028(2) 0.054(3) 0.051(3) 0.003(2) 0.003(2) 0.011(2)
P1 0.0276(7) 0.0326(8) 0.0277(8) -0.0016(7) -0.0018(7) 0.0014(7)
P2 0.0272(8) 0.0314(8) 0.0245(8) 0.0002(7) -0.0024(7) 0.0021(6)
P3 0.0288(8) 0.0347(9) 0.0273(8) 0.0006(7) -0.0007(7) 0.0027(7)
P4 0.0276(8) 0.0327(8) 0.0270(8) 0.0008(7) -0.0018(7) 0.0023(7)
S1 0.0265(7) 0.0379(9) 0.0335(9) 0.0000(7) -0.0003(7) 0.0000(6)
S2 0.0326(8) 0.0366(8) 0.0314(8) 0.0036(7) -0.0011(7) 0.0012(7)
S3 0.0269(7) 0.0361(8) 0.0322(8) 0.0020(7) 0.0002(7) 0.0037(6)
S4 0.0316(8) 0.0349(8) 0.0319(8) 0.0046(7) -0.0041(7) 0.0029(7)
Cl1 0.0321(8) 0.0648(12) 0.0625(12) 0.0043(9) 0.0044(8) 0.0084(8)
Cl2 0.0641(12) 0.0799(14) 0.0409(10) 0.0040(10) -0.0073(9) 0.0087(10)
Cl3 0.0458(10) 0.0867(16) 0.0739(14) 0.0008(12) 0.0028(10) 0.0080(10)
Cl4 0.0599(11) 0.0631(11) 0.0371(10) 0.0069(9) -0.0075(8) 0.0029(9)
Fe1 0.0327(5) 0.0328(5) 0.0359(6) -0.0011(4) 0.0011(4) -0.0009(4)
Fe2 0.0245(4) 0.0303(5) 0.0267(5) 0.0014(4) -0.0008(4) 0.0021(4)
Fe3 0.0246(4) 0.0325(5) 0.0270(5) 0.0034(4) -0.0008(4) 0.0028(4)
Fe4 0.0295(5) 0.0332(5) 0.0348(5) 0.0004(4) -0.0009(4) 0.0018(4)

loop_
_atom_type_symbol
_atom_type_description
_atom_type_scat_dispersion_real
_atom_type_scat_dispersion_imag
_atom_type_scat_source
C C 0.0033 0.0016 'International Tables Vol C Tables 4.2.6.8 and 6.1.1.4'
H H 0.0000 0.0000 'International Tables Vol C Tables 4.2.6.8 and 6.1.1.4'
N N 0.0061 0.0033 'International Tables Vol C Tables 4.2.6.8 and 6.1.1.4'
O O 0.0106 0.0060 'International Tables Vol C Tables 4.2.6.8 and 6.1.1.4'
P P 0.1023 0.0942 'International Tables Vol C Tables 4.2.6.8 and 6.1.1.4'
S S 0.1246 0.1234 'International Tables Vol C Tables 4.2.6.8 and 6.1.1.4'
Cl Cl 0.1484 0.1585 'International Tables Vol C Tables 4.2.6.8 and 6.1.1.4'
Fe Fe 0.3463 0.8444 'International Tables Vol C Tables 4.2.6.8 and 6.1.1.4'

loop_
_geom_angle_atom_site_label_1
_geom_angle_atom_site_label_2
_geom_angle_atom_site_label_3
_geom_angle
N1 C1 P1 112.3(4)
N1 C1 H1A 109.1
P1 C1 H1A 109.1
N1 C1 H1B 109.1
P1 C1 H1B 109.1
H1A C1 H1B 107.9
N1 C2 P2 118.3(4)
N1 C2 H2A 107.7
P2 C2 H2A 107.7
N1 C2 H2B 107.7
P2 C2 H2B 107.7
H2A C2 H2B 107.1
N1 C3 H3C 109.5
N1 C3 H3B 109.5
H3C C3 H3B 109.5
N1 C3 H3A 109.5
H3C C3 H3A 109.5
H3B C3 H3A 109.5
C9 C4 C5 118.2(6)
C9 C4 P1 123.5(5)
C5 C4 P1 118.2(5)
C4 C5 C6 119.5(7)
C4 C5 H5A 120.2
C6 C5 H5A 120.2
C7 C6 C5 121.4(7)
C7 C6 H6A 119.3
C5 C6 H6A 119.3
C6 C7 C8 119.7(7)
C6 C7 H7A 120.2
C8 C7 H7A 120.2
C7 C8 C9 120.4(7)
C7 C8 H8A 119.8
C9 C8 H8A 119.8
C4 C9 C8 120.7(6)
C4 C9 H9A 119.6
C8 C9 H9A 119.6
C15 C10 C11 117.8(6)
C15 C10 P1 120.6(5)
C11 C10 P1 121.6(5)
C10 C11 C12 120.9(6)
C10 C11 H11A 119.6
C12 C11 H11A 119.6
C13 C12 C11 120.1(7)
C13 C12 H12A 119.9
C11 C12 H12A 119.9
C12 C13 C14 120.1(7)
C12 C13 H13A 120.0
C14 C13 H13A 120.0
C13 C14 C15 119.3(7)
C13 C14 H14A 120.3
C15 C14 H14A 120.3
C10 C15 C14 121.8(7)
C10 C15 H15A 119.1
C14 C15 H15A 119.1
C21 C16 C17 117.7(6)
C21 C16 P2 121.1(5)
C17 C16 P2 120.8(5)
C18 C17 C16 120.6(7)
C18 C17 H17A 119.7
C16 C17 H17A 119.7
C19 C18 C17 121.5(7)
C19 C18 H18A 119.3
C17 C18 H18A 119.3
C18 C19 C20 119.0(7)
C18 C19 H19A 120.5
C20 C19 H19A 120.5
C21 C20 C19 119.5(7)
C21 C20 H20A 120.2
C19 C20 H20A 120.2
C20 C21 C16 121.6(6)
C20 C21 H21A 119.2
C16 C21 H21A 119.2
C23 C22 C27 119.3(6)
C23 C22 P2 121.9(5)
C27 C22 P2 118.8(5)
C22 C23 C24 120.4(6)
C22 C23 H23A 119.8
C24 C23 H23A 119.8
C25 C24 C23 120.3(7)
C25 C24 H24A 119.9
C23 C24 H24A 119.9
C26 C25 C24 119.6(6)
C26 C25 H25A 120.2
C24 C25 H25A 120.2
C25 C26 C27 120.9(7)
C25 C26 H26A 119.5
C27 C26 H26A 119.5
C26 C27 C22 119.5(6)
C26 C27 H27A 120.3
C22 C27 H27A 120.3
O1 C28 Fe1 173.4(6)
O2 C29 Fe1 177.3(7)
O3 C30 Fe1 177.4(7)
O4 C31 Fe2 179.0(6)
C37 C32 C33 118.7(6)
C37 C32 S1 125.0(5)
C33 C32 S1 116.2(5)
C34 C33 C32 119.7(6)
C34 C33 S2 124.8(5)
C32 C33 S2 115.3(5)
C33 C34 C35 120.3(6)
C33 C34 Cl2 120.5(6)
C35 C34 Cl2 119.2(6)
C36 C35 C34 121.1(7)
C36 C35 H35A 119.5
C34 C35 H35A 119.5
C35 C36 C37 118.0(7)
C35 C36 H36A 121.0
C37 C36 H36A 121.0
C32 C37 C36 122.2(6)
C32 C37 Cl1 120.4(5)
C36 C37 Cl1 117.4(5)
N2 C38 P3 112.2(4)
N2 C38 H38A 109.2
P3 C38 H38A 109.2
N2 C38 H38B 109.2
P3 C38 H38B 109.2
H38A C38 H38B 107.9
N2 C39 P4 117.9(4)
N2 C39 H39A 107.8
P4 C39 H39A 107.8
N2 C39 H39B 107.8
P4 C39 H39B 107.8
H39A C39 H39B 107.2
N2 C40 H40C 109.5
N2 C40 H40B 109.5
H40C C40 H40B 109.5
N2 C40 H40A 109.5
H40C C40 H40A 109.5
H40B C40 H40A 109.5
C46 C41 C42 118.2(6)
C46 C41 P3 120.2(5)
C42 C41 P3 121.5(5)
C43 C42 C41 120.5(7)
C43 C42 H42A 119.8
C41 C42 H42A 119.8
C44 C43 C42 120.5(7)
C44 C43 H43A 119.8
C42 C43 H43A 119.8
C43 C44 C45 119.8(7)
C43 C44 H44A 120.1
C45 C44 H44A 120.1
C44 C45 C46 119.8(7)
C44 C45 H45A 120.1
C46 C45 H45A 120.1
C41 C46 C45 121.0(6)
C41 C46 H46A 119.5
C45 C46 H46A 119.5
C48 C47 C52 118.0(6)
C48 C47 P3 120.7(5)
C52 C47 P3 121.3(5)
C49 C48 C47 121.4(6)
C49 C48 H48A 119.3
C47 C48 H48A 119.3
C48 C49 C50 119.8(7)
C48 C49 H49A 120.1
C50 C49 H49A 120.1
C51 C50 C49 120.2(7)
C51 C50 H50A 119.9
C49 C50 H50A 119.9
C50 C51 C52 120.5(6)
C50 C51 H51A 119.7
C52 C51 H51A 119.7
C51 C52 C47 120.1(6)
C51 C52 H52A 119.9
C47 C52 H52A 119.9
C58 C53 C54 117.7(6)
C58 C53 P4 120.2(5)
C54 C53 P4 122.0(5)
C55 C54 C53 120.4(7)
C55 C54 H54A 119.8
C53 C54 H54A 119.8
C54 C55 C56 121.3(7)
C54 C55 H55A 119.3
C56 C55 H55A 119.3
C55 C56 C57 119.0(7)
C55 C56 H56A 120.5
C57 C56 H56A 120.5
C58 C57 C56 119.6(7)
C58 C57 H57A 120.2
C56 C57 H57A 120.2
C57 C58 C53 122.0(6)
C57 C58 H58A 119.0
C53 C58 H58A 119.0
C64 C59 C60 118.2(6)
C64 C59 P4 122.7(5)
C60 C59 P4 119.0(5)
C61 C60 C59 120.4(7)
C61 C60 H60A 119.8
C59 C60 H60A 119.8
C62 C61 C60 120.4(7)
C62 C61 H61A 119.8
C60 C61 H61A 119.8
C61 C62 C63 121.1(6)
C61 C62 H62A 119.4
C63 C62 H62A 119.4
C62 C63 C64 119.1(7)
C62 C63 H63A 120.4
C64 C63 H63A 120.4
C59 C64 C63 120.7(6)
C59 C64 H64A 119.6
C63 C64 H64A 119.6
O5 C65 Fe4 179.7(7)
O6 C66 Fe4 179.5(6)
O7 C67 Fe4 177.7(6)
O8 C68 Fe3 179.1(6)
C70 C69 C74 120.1(6)
C70 C69 S3 116.2(5)
C74 C69 S3 123.7(5)
C71 C70 C69 118.3(6)
C71 C70 S4 125.8(5)
C69 C70 S4 115.8(5)
C72 C71 C70 121.9(6)
C72 C71 Cl4 119.1(5)
C70 C71 Cl4 119.0(5)
C73 C72 C71 118.9(7)
C73 C72 H72A 120.6
C71 C72 H72A 120.6
C72 C73 C74 121.5(7)
C72 C73 H73A 119.3
C74 C73 H73A 119.3
C73 C74 C69 119.3(6)
C73 C74 Cl3 119.6(6)
C69 C74 Cl3 121.1(5)
C3 N1 C2 109.3(5)
C3 N1 C1 109.4(4)
C2 N1 C1 112.1(5)
C40 N2 C39 109.9(5)
C40 N2 C38 108.6(5)
C39 N2 C38 112.8(5)
C4 P1 C10 102.9(3)
C4 P1 C1 100.9(3)
C10 P1 C1 101.3(3)
C4 P1 Fe2 114.0(2)
C10 P1 Fe2 124.0(2)
C1 P1 Fe2 110.8(2)
C16 P2 C22 103.5(3)
C16 P2 C2 95.8(3)
C22 P2 C2 104.6(3)
C16 P2 Fe2 121.3(2)
C22 P2 Fe2 115.6(2)
C2 P2 Fe2 113.19(19)
C38 P3 C41 101.7(3)
C38 P3 C47 99.9(3)
C41 P3 C47 101.2(3)
C38 P3 Fe3 111.1(2)
C41 P3 Fe3 115.7(2)
C47 P3 Fe3 124.0(2)
C59 P4 C53 101.4(3)
C59 P4 C39 105.2(3)
C53 P4 C39 97.4(3)
C59 P4 Fe3 116.0(2)
C53 P4 Fe3 120.6(2)
C39 P4 Fe3 113.73(19)
C32 S1 Fe1 101.6(2)
C32 S1 Fe2 100.3(2)
Fe1 S1 Fe2 66.80(5)
C33 S2 Fe2 101.4(2)
C33 S2 Fe1 101.7(2)
Fe2 S2 Fe1 67.02(5)
C69 S3 Fe4 99.4(2)
C69 S3 Fe3 101.9(2)
Fe4 S3 Fe3 67.32(5)
C70 S4 Fe3 103.1(2)
C70 S4 Fe4 99.0(2)
Fe3 S4 Fe4 67.07(5)
C29 Fe1 C30 93.7(3)
C29 Fe1 C28 98.4(3)
C30 Fe1 C28 98.0(3)
C29 Fe1 S1 154.6(2)
C30 Fe1 S1 89.3(2)
C28 Fe1 S1 106.2(2)
C29 Fe1 S2 87.8(2)
C30 Fe1 S2 158.4(2)
C28 Fe1 S2 103.1(2)
S1 Fe1 S2 80.55(6)
C29 Fe1 Fe2 97.9(2)
C30 Fe1 Fe2 102.1(2)
C28 Fe1 Fe2 153.2(2)
S1 Fe1 Fe2 56.86(5)
S2 Fe1 Fe2 56.48(5)
C31 Fe2 P2 89.6(2)
C31 Fe2 P1 93.7(2)
P2 Fe2 P1 90.57(6)
C31 Fe2 S2 89.8(2)
P2 Fe2 S2 168.38(7)
P1 Fe2 S2 101.05(7)
C31 Fe2 S1 156.7(2)
P2 Fe2 S1 95.90(6)
P1 Fe2 S1 108.77(7)
S2 Fe2 S1 80.28(6)
C31 Fe2 Fe1 100.7(2)
P2 Fe2 Fe1 112.26(5)
P1 Fe2 Fe1 152.83(6)
S2 Fe2 Fe1 56.51(5)
S1 Fe2 Fe1 56.34(5)
C68 Fe3 P4 88.7(2)
C68 Fe3 P3 92.1(2)
P4 Fe3 P3 91.58(7)
C68 Fe3 S3 159.8(2)
P4 Fe3 S3 94.53(6)
P3 Fe3 S3 107.77(7)
C68 Fe3 S4 91.2(2)
P4 Fe3 S4 165.08(7)
P3 Fe3 S4 103.33(7)
S3 Fe3 S4 80.65(6)
C68 Fe3 Fe4 103.8(2)
P4 Fe3 Fe4 108.94(6)
P3 Fe3 Fe4 154.04(6)
S3 Fe3 Fe4 56.30(5)
S4 Fe3 Fe4 56.68(5)
C66 Fe4 C67 89.8(3)
C66 Fe4 C65 104.0(3)
C67 Fe4 C65 96.3(3)
C66 Fe4 S3 152.3(2)
C67 Fe4 S3 92.6(2)
C65 Fe4 S3 103.2(2)
C66 Fe4 S4 89.6(2)
C67 Fe4 S4 163.4(2)
C65 Fe4 S4 99.9(2)
S3 Fe4 S4 80.45(6)
C66 Fe4 Fe3 96.6(2)
C67 Fe4 Fe3 107.4(2)
C65 Fe4 Fe3 148.5(2)
S3 Fe4 Fe3 56.38(5)
S4 Fe4 Fe3 56.26(5)

loop_
_geom_bond_atom_site_label_1
_geom_bond_atom_site_label_2
_geom_bond_distance
C1 N1 1.482(7)
C1 P1 1.850(6)
C1 H1A 0.9900
C1 H1B 0.9900
C2 N1 1.471(8)
C2 P2 1.860(6)
C2 H2A 0.9900
C2 H2B 0.9900
C3 N1 1.468(8)
C3 H3C 0.9800
C3 H3B 0.9800
C3 H3A 0.9800
C4 C9 1.380(9)
C4 C5 1.407(9)
C4 P1 1.837(6)
C5 C6 1.412(9)
C5 H5A 0.9500
C6 C7 1.349(10)
C6 H6A 0.9500
C7 C8 1.375(11)
C7 H7A 0.9500
C8 C9 1.407(9)
C8 H8A 0.9500
C9 H9A 0.9500
C10 C15 1.389(9)
C10 C11 1.394(9)
C10 P1 1.839(6)
C11 C12 1.398(9)
C11 H11A 0.9500
C12 C13 1.380(10)
C12 H12A 0.9500
C13 C14 1.386(11)
C13 H13A 0.9500
C14 C15 1.394(10)
C14 H14A 0.9500
C15 H15A 0.9500
C16 C21 1.391(9)
C16 C17 1.390(9)
C16 P2 1.844(7)
C17 C18 1.383(10)
C17 H17A 0.9500
C18 C19 1.365(10)
C18 H18A 0.9500
C19 C20 1.397(10)
C19 H19A 0.9500
C20 C21 1.385(10)
C20 H20A 0.9500
C21 H21A 0.9500
C22 C23 1.383(9)
C22 C27 1.416(9)
C22 P2 1.848(6)
C23 C24 1.398(9)
C23 H23A 0.9500
C24 C25 1.394(10)
C24 H24A 0.9500
C25 C26 1.376(10)
C25 H25A 0.9500
C26 C27 1.395(9)
C26 H26A 0.9500
C27 H27A 0.9500
C28 O1 1.149(8)
C28 Fe1 1.801(8)
C29 O2 1.163(8)
C29 Fe1 1.777(8)
C30 O3 1.168(8)
C30 Fe1 1.783(8)
C31 O4 1.163(7)
C31 Fe2 1.755(7)
C32 C37 1.370(9)
C32 C33 1.415(8)
C32 S1 1.785(6)
C33 C34 1.383(9)
C33 S2 1.782(7)
C34 C35 1.389(10)
C34 Cl2 1.734(7)
C35 C36 1.381(10)
C35 H35A 0.9500
C36 C37 1.407(10)
C36 H36A 0.9500
C37 Cl1 1.770(7)
C38 N2 1.485(7)
C38 P3 1.843(6)
C38 H38A 0.9900
C38 H38B 0.9900
C39 N2 1.473(8)
C39 P4 1.849(6)
C39 H39A 0.9900
C39 H39B 0.9900
C40 N2 1.470(8)
C40 H40C 0.9800
C40 H40B 0.9800
C40 H40A 0.9800
C41 C46 1.373(9)
C41 C42 1.395(9)
C41 P3 1.843(6)
C42 C43 1.382(10)
C42 H42A 0.9500
C43 C44 1.368(11)
C43 H43A 0.9500
C44 C45 1.372(10)
C44 H44A 0.9500
C45 C46 1.393(9)
C45 H45A 0.9500
C46 H46A 0.9500
C47 C48 1.400(9)
C47 C52 1.408(8)
C47 P3 1.844(6)
C48 C49 1.376(9)
C48 H48A 0.9500
C49 C50 1.395(10)
C49 H49A 0.9500
C50 C51 1.368(10)
C50 H50A 0.9500
C51 C52 1.397(9)
C51 H51A 0.9500
C52 H52A 0.9500
C53 C58 1.397(9)
C53 C54 1.406(9)
C53 P4 1.839(7)
C54 C55 1.383(10)
C54 H54A 0.9500
C55 C56 1.388(11)
C55 H55A 0.9500
C56 C57 1.397(11)
C56 H56A 0.9500
C57 C58 1.384(10)
C57 H57A 0.9500
C58 H58A 0.9500
C59 C64 1.381(9)
C59 C60 1.424(9)
C59 P4 1.826(6)
C60 C61 1.385(9)
C60 H60A 0.9500
C61 C62 1.356(11)
C61 H61A 0.9500
C62 C63 1.387(10)
C62 H62A 0.9500
C63 C64 1.411(9)
C63 H63A 0.9500
C64 H64A 0.9500
C65 O5 1.141(8)
C65 Fe4 1.823(8)
C66 O6 1.163(7)
C66 Fe4 1.777(7)
C67 O7 1.157(8)
C67 Fe4 1.785(7)
C68 O8 1.183(7)
C68 Fe3 1.737(6)
C69 C70 1.397(8)
C69 C74 1.415(9)
C69 S3 1.794(6)
C70 C71 1.395(9)
C70 S4 1.779(7)
C71 C72 1.395(10)
C71 Cl4 1.755(7)
C72 C73 1.371(10)
C72 H72A 0.9500
C73 C74 1.388(10)
C73 H73A 0.9500
C74 Cl3 1.692(7)
P1 Fe2 2.2185(18)
P2 Fe2 2.2157(17)
P3 Fe3 2.2234(18)
P4 Fe3 2.2141(18)
S1 Fe1 2.2921(18)
S1 Fe2 2.3060(17)
S2 Fe2 2.2921(18)
S2 Fe1 2.2928(18)
S3 Fe4 2.2865(18)
S3 Fe3 2.2885(17)
S4 Fe3 2.2895(18)
S4 Fe4 2.3006(17)
Fe1 Fe2 2.5311(13)
Fe3 Fe4 2.5357(13)
